data_1532983
loop_
_publ_author_name
'Kamegashira, N.'
'Satoh, H.'
'Ashizuka, S.'

_publ_section_title
;
 Synthesis and crystal structure of hexagonal Dy Mn O3
;
_journal_name_full 'Materials Science Forum'
_journal_page_first 1045
_journal_page_last 1048
_journal_volume 449
_journal_year 2004
_chemical_formula_sum 'Dy Mn O3'
_chemical_name_systematic 'Dy (Mn O3)'
_space_group_IT_number 185
_symmetry_space_group_name_Hall 'P 6c -2'
_symmetry_space_group_name_H-M 'P 63 c m'
_cell_angle_alpha 90
_cell_angle_beta 90
_cell_angle_gamma 120
_cell_formula_units_Z 6
_cell_length_a 6.1822
_cell_length_b 6.1822
_cell_length_c 11.4526
_cell_volume 379.071
_citation_journal_id_ASTM MSFOEP
_cod_data_source_file Kamegashira_MSFOEP_2004_1958.cif
_cod_data_source_block Dy1Mn1O3
_cod_original_cell_volume 379.0712
_cod_original_formula_sum 'Dy1 Mn1 O3'
_cod_database_code 1532983

loop_
_symmetry_equiv_pos_as_xyz
x,y,z
x-y,x,z+1/2
-y,x-y,z
-x,-y,z+1/2
-x+y,-x,z
y,-x+y,z+1/2
y,x,z
-x+y,y,z+1/2
-x,-x+y,z
-y,-x,z+1/2
x-y,-y,z
x,x-y,z+1/2

loop_
_atom_site_label
_atom_site_type_symbol
_atom_site_fract_x
_atom_site_fract_y
_atom_site_fract_z
_atom_site_occupancy
_atom_site_U_iso_or_equiv
O1 O-2 0.33 0 0.197 1 0.0
Mn1 Mn+3 0.32 0 0 1 0.0
Dy2 Dy+3 0.3333 0.6667 0.237 1 0.0
O2 O-2 0.66 0 0.34 1 0.0
O3 O-2 0 0 0.47 1 0.0
O4 O-2 0.3333 0.6667 0.02 1 0.0
Dy1 Dy+3 0 0 0.277 1 0.0
